data_4322857
loop_
_publ_author_name
'Piotr Sobota'
'J\'ozef Utko'
'Lucjan B. Jerzykiewicz'

_publ_section_title
;
 Polynuclear Aggregation of Manganese Dichloride. Syntheses, Properties,
 and Structures of Polymeric [MnCl2(THF)1.6]\\infty, Dimeric
 [(THF)4Mg(\m-Cl)2MnCl2], and Ionic
 [Mg(H2O)2(THF)4][Mg(H2O)4(THF)2][MnCl4]2.2THF Compounds
;
_journal_name_full 'Inorganic Chemistry'
_journal_page_first 3428
_journal_page_last 3431
_journal_paper_doi 10.1021/ic971513i
_journal_volume 37
_journal_year 1998
_chemical_formula_sum 'C16 H38 Cl4 Mg Mn O7'
_chemical_formula_weight 563.51
_space_group_IT_number 2
_symmetry_cell_setting triclinic
_symmetry_space_group_name_Hall '-P 1'
_symmetry_space_group_name_H-M 'P -1'
_atom_sites_solution_hydrogens geom
_atom_sites_solution_primary direct
_atom_sites_solution_secondary difmap
_audit_creation_method SHELXL
_cell_angle_alpha 84.84(3)
_cell_angle_beta 74.49(3)
_cell_angle_gamma 81.03(3)
_cell_formula_units_Z 2
_cell_length_a 8.576(3)
_cell_length_b 10.613(4)
_cell_length_c 15.634(4)
_cell_measurement_reflns_used 25
_cell_measurement_temperature 299(2)
_cell_measurement_theta_max 13
_cell_measurement_theta_min 8.5
_cell_volume 1352.6(8)
_computing_cell_refinement 'Kuma KM4 software 1996'
_computing_data_collection 'Kuma KM4 software 1996'
_computing_data_reduction 'Kuma KM4 software 1996'
_computing_molecular_graphics 'ORTEP, 1964'
_computing_structure_refinement 'SHELXL-93 (Sheldrick, 1994)'
_computing_structure_solution 'SHELXS-86 (Sheldrick, 1990)'
_diffrn_ambient_temperature 299(2)
_diffrn_measurement_device 'Kuma KM4 automatic diffractometer'
_diffrn_measurement_method 'profile data from omega/2theta scans'
_diffrn_radiation_monochromator graphite
_diffrn_radiation_source 'fine-focus sealed tube'
_diffrn_radiation_type MoK\a
_diffrn_radiation_wavelength 0.71073
_diffrn_reflns_av_R_equivalents 0.0224
_diffrn_reflns_av_sigmaI/netI 0.0259
_diffrn_reflns_limit_h_max 9
_diffrn_reflns_limit_h_min 0
_diffrn_reflns_limit_k_max 12
_diffrn_reflns_limit_k_min -12
_diffrn_reflns_limit_l_max 18
_diffrn_reflns_limit_l_min -17
_diffrn_reflns_number 4059
_diffrn_reflns_theta_max 25
_diffrn_reflns_theta_min 2
_diffrn_standards_decay_% 18
_diffrn_standards_interval_count 100
_diffrn_standards_number 3
_exptl_absorpt_coefficient_mu 0.936
_exptl_absorpt_correction_type none
_exptl_crystal_colour colorless
_exptl_crystal_density_diffrn 1.384
_exptl_crystal_density_meas 1.388
_exptl_crystal_density_method flotation
_exptl_crystal_description block
_exptl_crystal_F_000 590
_exptl_crystal_size_max 0.5
_exptl_crystal_size_mid 0.4
_exptl_crystal_size_min 0.4
_refine_diff_density_max 0.455
_refine_diff_density_min -0.476
_refine_diff_density_rms 0.063
_refine_ls_extinction_method none
_refine_ls_goodness_of_fit_all 1.055
_refine_ls_goodness_of_fit_obs 1.105
_refine_ls_hydrogen_treatment 'see experimental'
_refine_ls_matrix_type full
_refine_ls_number_parameters 289
_refine_ls_number_reflns 3847
_refine_ls_number_restraints 15
_refine_ls_restrained_S_all 1.065
_refine_ls_restrained_S_obs 1.117
_refine_ls_R_factor_all 0.0632
_refine_ls_R_factor_obs 0.0411
_refine_ls_shift/esd_max -0.036
_refine_ls_shift/esd_mean 0.004
_refine_ls_structure_factor_coef Fsqd
_refine_ls_weighting_details 'w=1/[\s^2^(Fo^2^)+(0.0770P)^2^+0.9540P] where P=(Fo^2^+2Fc^2^)/3'
_refine_ls_weighting_scheme calc
_refine_ls_wR_factor_all 0.1282
_refine_ls_wR_factor_obs 0.1157
_reflns_number_observed 2920
_reflns_number_total 3847
_reflns_observed_criterion >2sigma(I)
_cod_data_source_file ic971513i_3.cif
_cod_data_source_block compound_3_ic971513L
_cod_depositor_comments
;
The following automatic conversions were performed:

'_refine_ls_weighting_scheme' value 'calc
w=1/[\s^2^(Fo^2^)+(0.0770P)^2^+0.9540P] where P=(Fo^2^+2Fc^2^)/3' was
changed to 'calc'. New tag '_refine_ls_weighting_details' was
created. The value of the new tag was set to
'w=1/[\s^2^(Fo^2^)+(0.0770P)^2^+0.9540P] where P=(Fo^2^+2Fc^2^)/3'.

Automatic conversion script
Id: cif_fix_values 3143 2015-03-26 13:38:13Z robertas 
;
_cod_database_code 4322857

loop_
_symmetry_equiv_pos_as_xyz
'x, y, z'
'-x, -y, -z'

loop_
_atom_site_aniso_label
_atom_site_aniso_U_11
_atom_site_aniso_U_22
_atom_site_aniso_U_33
_atom_site_aniso_U_23
_atom_site_aniso_U_13
_atom_site_aniso_U_12
Mn 0.0430(4) 0.0513(4) 0.0448(3) 0.0016(3) -0.0088(2) -0.0134(3)
Mg(1) 0.0392(10) 0.0513(10) 0.0386(9) 0.0019(7) -0.0084(7) -0.0137(8)
Mg(2) 0.0402(10) 0.0380(9) 0.0400(9) -0.0006(7) -0.0033(7) -0.0103(7)
Cl(1) 0.0496(6) 0.0665(7) 0.0684(7) -0.0067(5) -0.0166(5) -0.0043(5)
Cl(2) 0.0639(7) 0.0686(7) 0.0483(6) -0.0063(5) -0.0098(5) -0.0120(5)
Cl(3) 0.0758(8) 0.0677(7) 0.0767(8) 0.0245(6) -0.0318(6) -0.0274(6)
Cl(4) 0.0654(8) 0.1042(10) 0.0748(8) -0.0131(7) -0.0031(6) -0.0492(7)
O(1) 0.077(2) 0.053(2) 0.053(2) 0.0054(13) -0.0184(15) -0.0216(14)
O(2) 0.050(2) 0.053(2) 0.064(2) -0.0129(13) -0.0191(13) -0.0067(13)
O(3) 0.048(2) 0.0434(14) 0.0502(15) 0.0052(12) -0.0033(12) -0.0050(12)
O(4) 0.142(4) 0.078(2) 0.069(2) -0.023(2) 0.024(2) -0.046(2)
O(5) 0.053(2) 0.070(2) 0.043(2) -0.0060(13) -0.0070(13) -0.0136(14)
O(6) 0.041(2) 0.082(2) 0.064(2) 0.017(2) -0.0160(14) -0.0173(15)
O(7) 0.056(2) 0.052(2) 0.048(2) -0.0054(13) 0.0076(13) -0.0214(13)
C(11) 0.256(10) 0.079(4) 0.082(4) 0.032(3) -0.079(5) -0.072(5)
C(12) 0.182(8) 0.079(4) 0.087(4) 0.020(3) -0.024(5) -0.036(4)
C(13) 0.288(12) 0.068(4) 0.100(5) 0.015(4) -0.047(6) -0.076(6)
C(14) 0.184(7) 0.059(3) 0.078(4) -0.009(3) -0.023(4) -0.034(4)
C(21) 0.090(4) 0.109(5) 0.143(6) -0.030(4) -0.072(4) 0.011(4)
C(22) 0.131(6) 0.130(6) 0.173(8) -0.020(6) -0.101(6) -0.028(5)
C(23) 0.192(10) 0.148(8) 0.361(16) -0.148(9) -0.213(11) 0.062(7)
C(24) 0.162(7) 0.105(5) 0.277(11) -0.118(7) -0.155(8) 0.050(5)
C(31) 0.070(3) 0.066(3) 0.083(3) 0.007(3) 0.010(3) 0.011(2)
C(32) 0.128(6) 0.087(4) 0.086(4) 0.012(3) 0.008(4) 0.040(4)
C(33) 0.103(5) 0.066(4) 0.174(7) 0.048(4) 0.021(5) 0.018(3)
C(34) 0.102(4) 0.058(3) 0.085(4) 0.028(3) 0.018(3) 0.003(3)
C(41) 0.155(7) 0.136(6) 0.080(4) -0.015(4) 0.001(4) -0.071(5)
C(42) 0.130(7) 0.238(12) 0.097(6) -0.056(7) 0.004(5) -0.006(8)
C(43) 0.234(12) 0.116(6) 0.095(6) -0.047(5) -0.038(6) 0.011(7)
C(44) 0.230(10) 0.088(5) 0.104(5) -0.035(4) 0.003(6) -0.060(6)

loop_
_atom_site_label
_atom_site_type_symbol
_atom_site_fract_x
_atom_site_fract_y
_atom_site_fract_z
_atom_site_U_iso_or_equiv
_atom_site_thermal_displace_type
_atom_site_occupancy
_atom_site_calc_flag
_atom_site_refinement_flags
_atom_site_disorder_group
Mn Mn 0.09275(7) 0.08694(6) 0.25079(4) 0.0463(2) Uani 1 d . .
Mg(1) Mg 0.5000 0.0000 0.5000 0.0428(4) Uani 1 d S .
Mg(2) Mg 0.5000 0.5000 0.0000 0.0403(4) Uani 1 d S .
Cl(1) Cl 0.35844(13) -0.02439(11) 0.23237(8) 0.0614(3) Uani 1 d . .
Cl(2) Cl 0.01200(14) 0.16373(11) 0.39694(7) 0.0606(3) Uani 1 d . .
Cl(3) Cl 0.0836(2) 0.26017(11) 0.14534(8) 0.0709(3) Uani 1 d . .
Cl(4) Cl -0.0956(2) -0.04883(14) 0.24333(9) 0.0797(4) Uani 1 d . .
O(1) O 0.5156(4) 0.1822(3) 0.4359(2) 0.0599(7) Uani 1 d . .
O(2) O 0.3718(3) 0.4219(3) -0.0743(2) 0.0543(7) Uani 1 d . .
O(3) O 0.6291(3) 0.3136(2) 0.0129(2) 0.0496(6) Uani 1 d . .
O(4) O 0.2164(6) 0.5534(4) 0.2776(2) 0.1015(14) Uani 1 d . .
O(5) O 0.4358(4) 0.0793(3) 0.6225(2) 0.0558(7) Uani 1 d D .
O(6) O 0.2584(3) 0.0138(3) 0.5022(2) 0.0622(8) Uani 1 d D .
O(7) O 0.3260(3) 0.4625(3) 0.1129(2) 0.0545(7) Uani 1 d D .
C(11) C 0.5128(12) 0.2189(6) 0.3465(4) 0.129(3) Uani 1 d D 1
C(12) C 0.5786(10) 0.3375(6) 0.3227(4) 0.118(2) Uani 1 d D 1
C(13) C 0.5776(14) 0.3880(6) 0.4044(4) 0.148(4) Uani 1 d D 1
C(14) C 0.5359(10) 0.2925(5) 0.4755(4) 0.107(2) Uani 1 d D 1
C(21) C 0.2170(8) 0.4782(7) -0.0893(5) 0.107(2) Uani 1 d D 2
C(22) C 0.1840(10) 0.4061(7) -0.1543(6) 0.131(3) Uani 1 d D 2
C(23) C 0.2877(12) 0.2922(8) -0.1580(8) 0.207(6) Uani 1 d D 2
C(24) C 0.4012(11) 0.2989(7) -0.1072(7) 0.163(4) Uani 1 d D 2
C(31) C 0.7808(6) 0.2600(5) -0.0452(4) 0.082(2) Uani 1 d D 3
C(32) C 0.8254(8) 0.1325(5) -0.0112(4) 0.114(3) Uani 1 d D 3
C(33) C 0.6856(8) 0.0977(6) 0.0518(5) 0.132(3) Uani 1 d D 3
C(34) C 0.5808(7) 0.2157(4) 0.0810(4) 0.093(2) Uani 1 d D 3
C(41) C 0.0789(10) 0.4976(8) 0.3299(5) 0.124(3) Uani 1 d . 3
C(42) C -0.0293(11) 0.6032(12) 0.3807(6) 0.161(4) Uani 1 d . 3
C(43) C 0.0844(14) 0.6865(8) 0.3901(5) 0.150(4) Uani 1 d . 3
C(44) C 0.2191(12) 0.6688(7) 0.3107(5) 0.143(4) Uani 1 d . 3
H(11) H 0.4016 0.2292 0.3408 0.155 Uiso 1 calc R 1
H(111) H 0.5777 0.1536 0.3073 0.155 Uiso 1 calc R 1
H(12) H 0.6890 0.3232 0.2849 0.141 Uiso 1 calc R 1
H(121) H 0.5117 0.3960 0.2912 0.141 Uiso 1 calc R 1
H(13) H 0.4982 0.4644 0.4155 0.178 Uiso 1 calc R 1
H(131) H 0.6844 0.4106 0.4012 0.178 Uiso 1 calc R 1
H(14) H 0.6224 0.2721 0.5059 0.128 Uiso 1 calc R 1
H(141) H 0.4356 0.3237 0.5184 0.128 Uiso 1 calc R 1
H(21) H 0.1316 0.4758 -0.0343 0.128 Uiso 1 calc R 2
H(211) H 0.2211 0.5667 -0.1107 0.128 Uiso 1 calc R 2
H(22) H 0.0710 0.3906 -0.1370 0.157 Uiso 1 calc R 2
H(221) H 0.2044 0.4520 -0.2118 0.157 Uiso 1 calc R 2
H(23) H 0.3459 0.2764 -0.2193 0.248 Uiso 1 calc R 2
H(231) H 0.2252 0.2225 -0.1344 0.248 Uiso 1 calc R 2
H(24) H 0.3877 0.2351 -0.0583 0.195 Uiso 1 calc R 2
H(241) H 0.5120 0.2826 -0.1442 0.195 Uiso 1 calc R 2
H(31) H 0.8655 0.3120 -0.0474 0.098 Uiso 1 calc R 3
H(311) H 0.7684 0.2576 -0.1048 0.098 Uiso 1 calc R 3
H(32) H 0.8600 0.0739 -0.0589 0.137 Uiso 1 calc R 3
H(321) H 0.9144 0.1306 0.0165 0.137 Uiso 1 calc R 3
H(33) H 0.7161 0.0491 0.1018 0.158 Uiso 1 calc R 3
H(331) H 0.6293 0.0458 0.0252 0.158 Uiso 1 calc R 3
H(34) H 0.4672 0.2062 0.0886 0.112 Uiso 1 calc R 3
H(341) H 0.5944 0.2377 0.1373 0.112 Uiso 1 calc R 3
H(41) H 0.1119 0.4294 0.3697 0.148 Uiso 1 calc R 3
H(411) H 0.0240 0.4632 0.2923 0.148 Uiso 1 calc R 3
H(42) H -0.1056 0.6473 0.3484 0.193 Uiso 1 calc R 3
H(421) H -0.0901 0.5720 0.4383 0.193 Uiso 1 calc R 3
H(43) H 0.0335 0.7748 0.3931 0.180 Uiso 1 calc R 3
H(431) H 0.1220 0.6619 0.4433 0.180 Uiso 1 calc R 3
H(44) H 0.2071 0.7376 0.2667 0.172 Uiso 1 calc R 3
H(441) H 0.3221 0.6692 0.3252 0.172 Uiso 1 calc R 3
H(71) H 0.299(5) 0.502(4) 0.170(2) 0.052(11) Uiso 1 d D .
H(72) H 0.253(6) 0.399(4) 0.117(4) 0.102(19) Uiso 1 d D .
H(51) H 0.512(5) 0.063(5) 0.660(3) 0.091(17) Uiso 1 d D .
H(52) H 0.325(3) 0.078(5) 0.659(3) 0.080(15) Uiso 1 d D .
H(61) H 0.197(5) 0.065(4) 0.465(3) 0.081(15) Uiso 1 d D .
H(62) H 0.191(8) -0.053(5) 0.528(5) 0.164(31) Uiso 1 d D .

loop_
_atom_type_symbol
_atom_type_description
_atom_type_scat_dispersion_real
_atom_type_scat_dispersion_imag
_atom_type_scat_source
C C 0.0033 0.0016 'International Tables Vol C Tables 4.2.6.8 and 6.1.1.4'
H H 0.0000 0.0000 'International Tables Vol C Tables 4.2.6.8 and 6.1.1.4'
O O 0.0106 0.0060 'International Tables Vol C Tables 4.2.6.8 and 6.1.1.4'
Mg Mg 0.0486 0.0363 'International Tables Vol C Tables 4.2.6.8 and 6.1.1.4'
Cl Cl 0.1484 0.1585 'International Tables Vol C Tables 4.2.6.8 and 6.1.1.4'
Mn Mn 0.3368 0.7283 'International Tables Vol C Tables 4.2.6.8 and 6.1.1.4'

loop_
_geom_angle_atom_site_label_1
_geom_angle_atom_site_label_2
_geom_angle_atom_site_label_3
_geom_angle
_geom_angle_site_symmetry_1
_geom_angle_site_symmetry_3
_geom_angle_publ_flag
Cl(1) Mn Cl(4) 111.8(1) . . ?
Cl(1) Mn Cl(3) 112.0(1) . . ?
Cl(4) Mn Cl(3) 109.6(1) . . ?
Cl(1) Mn Cl(2) 106.6(1) . . ?
Cl(4) Mn Cl(2) 107.0(1) . . ?
Cl(3) Mn Cl(2) 109.8(1) . . ?
O(6)#1 Mg(1) O(6) 180.0 2_656 . ?
O(6)#1 Mg(1) O(5) 90.1(2) 2_656 . ?
O(6) Mg(1) O(5) 89.9(2) . . ?
O(6)#1 Mg(1) O(5)#1 89.9(2) 2_656 2_656 ?
O(6) Mg(1) O(5)#1 90.1(2) . 2_656 ?
O(5) Mg(1) O(5)#1 180.0 . 2_656 ?
O(6)#1 Mg(1) O(1)#1 91.3(2) 2_656 2_656 ?
O(6) Mg(1) O(1)#1 88.7(2) . 2_656 ?
O(5) Mg(1) O(1)#1 89.5(2) . 2_656 ?
O(5)#1 Mg(1) O(1)#1 90.5(2) 2_656 2_656 ?
O(6)#1 Mg(1) O(1) 88.7(2) 2_656 . ?
O(6) Mg(1) O(1) 91.3(2) . . ?
O(5) Mg(1) O(1) 90.5(2) . . ?
O(5)#1 Mg(1) O(1) 89.5(2) 2_656 . ?
O(1)#1 Mg(1) O(1) 180.0 2_656 . ?
O(7) Mg(2) O(7)#2 180.0 . 2_665 ?
O(7) Mg(2) O(2)#2 90.5(2) . 2_665 ?
O(7)#2 Mg(2) O(2)#2 89.6(2) 2_665 2_665 ?
O(7) Mg(2) O(2) 89.6(2) . . ?
O(7)#2 Mg(2) O(2) 90.5(2) 2_665 . ?
O(2)#2 Mg(2) O(2) 180.0 2_665 . ?
O(7) Mg(2) O(3)#2 90.0(2) . 2_665 ?
O(7)#2 Mg(2) O(3)#2 90.0(2) 2_665 2_665 ?
O(2)#2 Mg(2) O(3)#2 87.8(2) 2_665 2_665 ?
O(2) Mg(2) O(3)#2 92.2(2) . 2_665 ?
O(7) Mg(2) O(3) 90.0(2) . . ?
O(7)#2 Mg(2) O(3) 90.0(2) 2_665 . ?
O(2)#2 Mg(2) O(3) 92.2(2) 2_665 . ?
O(2) Mg(2) O(3) 87.8(2) . . ?
O(3)#2 Mg(2) O(3) 180.0 2_665 . ?
C(11) O(1) C(14) 107.2(4) . . ?
C(11) O(1) Mg(1) 127.7(3) . . ?
C(14) O(1) Mg(1) 125.0(3) . . ?
C(24) O(2) C(21) 105.3(4) . . ?
C(24) O(2) Mg(2) 128.7(3) . . ?
C(21) O(2) Mg(2) 125.3(3) . . ?
C(31) O(3) C(34) 106.4(3) . . ?
C(31) O(3) Mg(2) 126.8(2) . . ?
C(34) O(3) Mg(2) 126.8(3) . . ?
C(44) O(4) C(41) 109.4(5) . . ?
O(1) C(11) C(12) 108.5(5) . . ?
C(13) C(12) C(11) 105.8(5) . . ?
C(12) C(13) C(14) 108.8(5) . . ?
O(1) C(14) C(13) 106.9(5) . . ?
C(22) C(21) O(2) 107.7(5) . . ?
C(23) C(22) C(21) 106.3(6) . . ?
C(22) C(23) C(24) 109.2(6) . . ?
O(2) C(24) C(23) 108.3(5) . . ?
O(3) C(31) C(32) 108.3(4) . . ?
C(33) C(32) C(31) 106.9(5) . . ?
C(32) C(33) C(34) 106.9(5) . . ?
O(3) C(34) C(33) 106.8(4) . . ?
O(4) C(41) C(42) 105.1(6) . . ?
C(43) C(42) C(41) 103.2(7) . . ?
C(44) C(43) C(42) 104.5(6) . . ?
O(4) C(44) C(43) 108.0(6) . . ?

loop_
_geom_bond_atom_site_label_1
_geom_bond_atom_site_label_2
_geom_bond_distance
_geom_bond_site_symmetry_2
_geom_bond_publ_flag
Mn Cl(1) 2.354(2) . ?
Mn Cl(4) 2.357(2) . ?
Mn Cl(3) 2.363(2) . ?
Mn Cl(2) 2.383(2) . ?
Mg(1) O(6) 2.045(3) 2_656 ?
Mg(1) O(6) 2.045(3) . ?
Mg(1) O(5) 2.064(3) . ?
Mg(1) O(5) 2.064(3) 2_656 ?
Mg(1) O(1) 2.103(3) 2_656 ?
Mg(1) O(1) 2.103(3) . ?
Mg(2) O(7) 2.037(3) . ?
Mg(2) O(7) 2.037(3) 2_665 ?
Mg(2) O(2) 2.094(3) 2_665 ?
Mg(2) O(2) 2.094(3) . ?
Mg(2) O(3) 2.132(3) 2_665 ?
Mg(2) O(3) 2.132(3) . ?
O(1) C(11) 1.422(6) . ?
O(1) C(14) 1.427(6) . ?
O(2) C(24) 1.408(6) . ?
O(2) C(21) 1.438(6) . ?
O(3) C(31) 1.439(5) . ?
O(3) C(34) 1.444(5) . ?
O(4) C(44) 1.377(7) . ?
O(4) C(41) 1.423(7) . ?
C(11) C(12) 1.437(6) . ?
C(12) C(13) 1.427(7) . ?
C(13) C(14) 1.445(6) . ?
C(21) C(22) 1.436(6) . ?
C(22) C(23) 1.380(7) . ?
C(23) C(24) 1.424(7) . ?
C(31) C(32) 1.441(6) . ?
C(32) C(33) 1.408(6) . ?
C(33) C(34) 1.454(6) . ?
C(41) C(42) 1.479(11) . ?
C(42) C(43) 1.457(12) . ?
C(43) C(44) 1.455(11) . ?
